data_7044928
loop_
_publ_author_name
'Nakata, Norio'
'Hosoda, Narimi'
'Takahashi, Shintaro'
'Ishii, Akihiko'

_publ_section_title
;
 Chlorogermylenes and -stannylenes stabilized by diimidosulfinate ligands:
 synthesis, structures, and reactivity.
;
_journal_issue 2
_journal_name_full 'Dalton transactions (Cambridge, England : 2003)'
_journal_page_first 481
_journal_page_last 490
_journal_paper_doi 10.1039/c7dt04390b
_journal_volume 47
_journal_year 2018
_chemical_formula_moiety 'C14 H23 Cl N2 S Sn'
_chemical_formula_sum 'C14 H23 Cl N2 S Sn'
_chemical_formula_weight 405.54
_space_group_IT_number 62
_space_group_name_Hall '-P 2ac 2n'
_space_group_name_H-M_alt 'P n m a'
_symmetry_cell_setting orthorhombic
_symmetry_Int_Tables_number 62
_symmetry_space_group_name_Hall '-P 2ac 2n'
_symmetry_space_group_name_H-M 'P n m a'
_atom_sites_solution_hydrogens geom
_atom_sites_solution_primary direct
_atom_sites_solution_secondary difmap
_audit_creation_method SHELXL-97
_audit_update_record
;
2017-03-01 deposited with the CCDC.
2017-11-30 downloaded from the CCDC.
;
_cell_angle_alpha 90.00
_cell_angle_beta 90.00
_cell_angle_gamma 90.00
_cell_formula_units_Z 4
_cell_length_a 11.9462(12)
_cell_length_b 12.6983(13)
_cell_length_c 11.6365(11)
_cell_measurement_reflns_used 5813
_cell_measurement_temperature 100(2)
_cell_measurement_theta_max 27.59
_cell_measurement_theta_min 2.37
_cell_volume 1765.2(3)
_computing_cell_refinement 'Bruker SAINT'
_computing_data_collection 'Bruker APEX-II'
_computing_data_reduction 'Bruker SAINT'
_computing_molecular_graphics 'Yadokari-XG 2009 (Wakita, Nemoto et al., 2009)'
_computing_publication_material 'Yadokari-XG 2009 (Wakita, Nemoto et al., 2009)'
_computing_structure_refinement 'SHELXL-97 (Sheldrick, 1997)'
_computing_structure_solution 'SHELXS-97 (Sheldrick, 1990)'
_diffrn_ambient_temperature 100(2)
_diffrn_detector_area_resol_mean 8.333
_diffrn_measured_fraction_theta_full 0.998
_diffrn_measured_fraction_theta_max 0.998
_diffrn_measurement_device_type 'Bruker APEX-II CCD'
_diffrn_measurement_method 'phi and omega scans'
_diffrn_radiation_monochromator 'Bruker Helios multilayered confocal mirror'
_diffrn_radiation_source 'Bruker TXS fine-focus rotating anode'
_diffrn_radiation_type MoK\a
_diffrn_radiation_wavelength 0.71073
_diffrn_reflns_av_R_equivalents 0.0676
_diffrn_reflns_av_sigmaI/netI 0.0353
_diffrn_reflns_limit_h_max 14
_diffrn_reflns_limit_h_min -13
_diffrn_reflns_limit_k_max 15
_diffrn_reflns_limit_k_min -10
_diffrn_reflns_limit_l_max 14
_diffrn_reflns_limit_l_min -13
_diffrn_reflns_number 8968
_diffrn_reflns_theta_full 26.50
_diffrn_reflns_theta_max 26.50
_diffrn_reflns_theta_min 2.37
_exptl_absorpt_coefficient_mu 1.707
_exptl_absorpt_correction_T_max 0.9045
_exptl_absorpt_correction_T_min 0.8615
_exptl_absorpt_correction_type numerical
_exptl_absorpt_process_details 'SADABS (Sheldrick, 1997)'
_exptl_crystal_colour yellow
_exptl_crystal_density_diffrn 1.526
_exptl_crystal_density_meas ?
_exptl_crystal_density_method 'not measured'
_exptl_crystal_description prism
_exptl_crystal_F_000 816
_exptl_crystal_size_max 0.09
_exptl_crystal_size_mid 0.07
_exptl_crystal_size_min 0.06
_refine_diff_density_max 0.425
_refine_diff_density_min -0.401
_refine_diff_density_rms 0.070
_refine_ls_extinction_method none
_refine_ls_goodness_of_fit_ref 1.013
_refine_ls_hydrogen_treatment constr
_refine_ls_matrix_type full
_refine_ls_number_parameters 103
_refine_ls_number_reflns 1903
_refine_ls_number_restraints 0
_refine_ls_restrained_S_all 1.013
_refine_ls_R_factor_all 0.0218
_refine_ls_R_factor_gt 0.0197
_refine_ls_shift/su_max 0.000
_refine_ls_shift/su_mean 0.000
_refine_ls_structure_factor_coef Fsqd
_refine_ls_weighting_details 'calc w=1/[\s^2^(Fo^2^)+(0.0272P)^2^+0.1823P] where P=(Fo^2^+2Fc^2^)/3'
_refine_ls_weighting_scheme calc
_refine_ls_wR_factor_gt 0.0524
_refine_ls_wR_factor_ref 0.0534
_reflns_number_gt 1745
_reflns_number_total 1903
_reflns_threshold_expression >2sigma(I)
_cod_data_source_file c7dt04390b2.cif
_cod_data_source_block naka289
_cod_depositor_comments
;
The following automatic conversions were performed:

'_exptl_crystal_density_meas' value 'not measured' was changed to '?'
- the value is perceived as not measured.

Automatic conversion script
Id: cif_fix_values 4973 2017-02-22 13:04:09Z antanas 

 Adding full bibliography for 7044927--7044934.cif.
;
_cod_database_code 7044928

loop_
_symmetry_equiv_pos_as_xyz
'x, y, z'
'-x+1/2, -y, z+1/2'
'x+1/2, -y+1/2, -z+1/2'
'-x, y+1/2, -z'
'-x, -y, -z'
'x-1/2, y, -z-1/2'
'-x-1/2, y-1/2, z-1/2'
'x, -y-1/2, z'

loop_
_atom_site_label
_atom_site_type_symbol
_atom_site_fract_x
_atom_site_fract_y
_atom_site_fract_z
_atom_site_U_iso_or_equiv
_atom_site_adp_type
_atom_site_occupancy
_atom_site_symmetry_multiplicity
_atom_site_calc_flag
_atom_site_refinement_flags
Sn1 Sn 0.023902(13) 0.2500 0.106686(13) 0.02017(8) Uani 1 2 d S
S1 S 0.18441(5) 0.2500 0.29615(5) 0.01663(13) Uani 1 2 d S
Cl1 Cl 0.16538(6) 0.2500 -0.04972(5) 0.02941(16) Uani 1 2 d S
C5 C 0.1283(2) 0.2500 0.4396(2) 0.0177(5) Uani 1 2 d S
C6 C 0.2037(2) 0.2500 0.53020(19) 0.0196(5) Uani 1 2 d S
H10 H 0.2820 0.2500 0.5159 0.024 Uiso 1 2 calc SR
C8 C 0.0495(2) 0.2500 0.6620(2) 0.0242(5) Uani 1 2 d S
H12 H 0.0221 0.2500 0.7386 0.029 Uiso 1 2 calc SR
N1 N 0.11704(11) 0.15570(11) 0.22927(11) 0.0189(3) Uani 1 1 d .
C7 C 0.1630(2) 0.2500 0.6425(2) 0.0230(5) Uani 1 2 d S
H11 H 0.2136 0.2500 0.7055 0.028 Uiso 1 2 calc SR
C1 C 0.16930(15) 0.04952(14) 0.22283(15) 0.0236(4) Uani 1 1 d .
C9 C -0.0261(2) 0.2500 0.5703(3) 0.0285(6) Uani 1 2 d S
H13 H -0.1044 0.2500 0.5846 0.034 Uiso 1 2 calc SR
C10 C 0.0137(2) 0.2500 0.4583(2) 0.0239(6) Uani 1 2 d S
H14 H -0.0369 0.2500 0.3953 0.029 Uiso 1 2 calc SR
C3 C 0.09306(17) -0.01435(16) 0.14468(18) 0.0325(4) Uani 1 1 d .
H4 H 0.0174 -0.0162 0.1772 0.049 Uiso 1 1 calc R
H5 H 0.1220 -0.0863 0.1380 0.049 Uiso 1 1 calc R
H6 H 0.0907 0.0183 0.0684 0.049 Uiso 1 1 calc R
C2 C 0.1745(2) 0.00008(17) 0.34209(17) 0.0402(5) Uani 1 1 d .
H1 H 0.2229 0.0426 0.3917 0.060 Uiso 1 1 calc R
H2 H 0.2048 -0.0714 0.3362 0.060 Uiso 1 1 calc R
H3 H 0.0990 -0.0028 0.3750 0.060 Uiso 1 1 calc R
C4 C 0.28721(16) 0.05501(15) 0.16981(18) 0.0301(4) Uani 1 1 d .
H7 H 0.2831 0.0890 0.0943 0.045 Uiso 1 1 calc R
H8 H 0.3171 -0.0164 0.1611 0.045 Uiso 1 1 calc R
H9 H 0.3365 0.0959 0.2202 0.045 Uiso 1 1 calc R

loop_
_atom_site_aniso_label
_atom_site_aniso_U_11
_atom_site_aniso_U_22
_atom_site_aniso_U_33
_atom_site_aniso_U_23
_atom_site_aniso_U_13
_atom_site_aniso_U_12
Sn1 0.01635(11) 0.02882(12) 0.01534(11) 0.000 -0.00284(6) 0.000
S1 0.0194(3) 0.0191(3) 0.0114(3) 0.000 -0.0008(2) 0.000
Cl1 0.0310(3) 0.0422(4) 0.0151(3) 0.000 0.0035(2) 0.000
C5 0.0239(12) 0.0163(11) 0.0129(11) 0.000 0.0003(9) 0.000
C6 0.0205(12) 0.0230(12) 0.0153(11) 0.000 0.0003(9) 0.000
C8 0.0332(13) 0.0241(13) 0.0153(12) 0.000 0.0064(11) 0.000
N1 0.0234(7) 0.0197(7) 0.0137(6) -0.0007(6) -0.0030(6) -0.0010(6)
C7 0.0289(14) 0.0252(13) 0.0150(11) 0.000 -0.0038(10) 0.000
C1 0.0314(9) 0.0187(8) 0.0207(8) -0.0014(7) -0.0021(8) 0.0010(7)
C9 0.0213(14) 0.0362(16) 0.0279(14) 0.000 0.0059(11) 0.000
C10 0.0229(13) 0.0319(14) 0.0169(13) 0.000 -0.0026(10) 0.000
C3 0.0320(11) 0.0259(10) 0.0395(11) -0.0101(9) -0.0016(9) -0.0030(8)
C2 0.0671(16) 0.0251(11) 0.0285(10) 0.0059(9) -0.0015(10) 0.0067(10)
C4 0.0271(10) 0.0257(10) 0.0375(11) -0.0055(9) -0.0033(8) 0.0048(8)

loop_
_atom_type_symbol
_atom_type_description
_atom_type_scat_dispersion_real
_atom_type_scat_dispersion_imag
_atom_type_scat_source
C C 0.0033 0.0016 'International Tables Vol C Tables 4.2.6.8 and 6.1.1.4'
H H 0.0000 0.0000 'International Tables Vol C Tables 4.2.6.8 and 6.1.1.4'
N N 0.0061 0.0033 'International Tables Vol C Tables 4.2.6.8 and 6.1.1.4'
S S 0.1246 0.1234 'International Tables Vol C Tables 4.2.6.8 and 6.1.1.4'
Cl Cl 0.1484 0.1585 'International Tables Vol C Tables 4.2.6.8 and 6.1.1.4'
Sn Sn -0.6537 1.4246 'International Tables Vol C Tables 4.2.6.8 and 6.1.1.4'

loop_
_geom_angle_atom_site_label_1
_geom_angle_atom_site_label_2
_geom_angle_atom_site_label_3
_geom_angle
_geom_angle_site_symmetry_1
_geom_angle_site_symmetry_3
N1 Sn1 N1 67.00(7) . 8_565
N1 Sn1 Cl1 97.63(4) . .
N1 Sn1 Cl1 97.63(4) 8_565 .
N1 Sn1 S1 33.62(4) . .
N1 Sn1 S1 33.62(4) 8_565 .
Cl1 Sn1 S1 96.11(2) . .
N1 S1 N1 93.85(10) 8_565 .
N1 S1 C5 104.93(7) 8_565 .
N1 S1 C5 104.93(7) . .
N1 S1 Sn1 47.12(5) 8_565 .
N1 S1 Sn1 47.12(5) . .
C5 S1 Sn1 117.11(8) . .
C10 C5 C6 121.5(2) . .
C10 C5 S1 120.88(19) . .
C6 C5 S1 117.60(18) . .
C5 C6 C7 119.1(2) . .
C7 C8 C9 120.7(2) . .
C1 N1 S1 118.68(11) . .
C1 N1 Sn1 133.03(11) . .
S1 N1 Sn1 99.25(7) . .
C8 C7 C6 119.9(2) . .
N1 C1 C3 105.19(14) . .
N1 C1 C2 110.15(15) . .
C3 C1 C2 110.42(17) . .
N1 C1 C4 111.30(14) . .
C3 C1 C4 109.41(15) . .
C2 C1 C4 110.26(17) . .
C10 C9 C8 119.7(2) . .
C5 C10 C9 119.0(2) . .

loop_
_geom_bond_atom_site_label_1
_geom_bond_atom_site_label_2
_geom_bond_distance
_geom_bond_site_symmetry_2
Sn1 N1 2.1694(14) .
Sn1 N1 2.1695(14) 8_565
Sn1 Cl1 2.4837(7) .
Sn1 S1 2.9219(6) .
S1 N1 1.6393(14) 8_565
S1 N1 1.6393(14) .
S1 C5 1.799(2) .
C5 C10 1.386(3) .
C5 C6 1.386(3) .
C6 C7 1.395(3) .
C8 C7 1.374(4) .
C8 C9 1.397(4) .
N1 C1 1.488(2) .
C1 C3 1.521(2) .
C1 C2 1.524(3) .
C1 C4 1.539(3) .
C9 C10 1.388(4) .

loop_
_geom_torsion_atom_site_label_1
_geom_torsion_atom_site_label_2
_geom_torsion_atom_site_label_3
_geom_torsion_atom_site_label_4
_geom_torsion
_geom_torsion_site_symmetry_1
_geom_torsion_site_symmetry_4
N1 Sn1 S1 N1 -170.78(13) . 8_565
Cl1 Sn1 S1 N1 94.61(7) . 8_565
N1 Sn1 S1 N1 170.78(13) 8_565 .
Cl1 Sn1 S1 N1 -94.61(7) . .
N1 Sn1 S1 C5 -85.39(7) . .
N1 Sn1 S1 C5 85.39(7) 8_565 .
Cl1 Sn1 S1 C5 180.0 . .
N1 S1 C5 C10 49.11(6) 8_565 .
N1 S1 C5 C10 -49.11(6) . .
Sn1 S1 C5 C10 0.0 . .
N1 S1 C5 C6 -130.89(6) 8_565 .
N1 S1 C5 C6 130.89(6) . .
Sn1 S1 C5 C6 180.0 . .
C10 C5 C6 C7 0.0 . .
S1 C5 C6 C7 180.0 . .
N1 S1 N1 C1 158.05(9) 8_565 .
C5 S1 N1 C1 -95.38(14) . .
Sn1 S1 N1 C1 151.30(15) . .
N1 S1 N1 Sn1 6.76(10) 8_565 .
C5 S1 N1 Sn1 113.33(7) . .
N1 Sn1 N1 C1 -150.33(13) 8_565 .
Cl1 Sn1 N1 C1 -55.24(14) . .
S1 Sn1 N1 C1 -144.80(18) . .
N1 Sn1 N1 S1 -5.53(8) 8_565 .
Cl1 Sn1 N1 S1 89.56(6) . .
C9 C8 C7 C6 0.0 . .
C5 C6 C7 C8 0.0 . .
S1 N1 C1 C3 -173.61(12) . .
Sn1 N1 C1 C3 -34.0(2) . .
S1 N1 C1 C2 67.39(19) . .
Sn1 N1 C1 C2 -153.03(14) . .
S1 N1 C1 C4 -55.22(18) . .
Sn1 N1 C1 C4 84.35(18) . .
C7 C8 C9 C10 0.0 . .
C6 C5 C10 C9 0.0 . .
S1 C5 C10 C9 180.0 . .
C8 C9 C10 C5 0.0 . .
